data_7030044
loop_
_publ_author_name
'C\'anaves, Mar\'ia M'
'Cabra, Mar\'ia I'
'Bauz\'a, Antonio'
'Ca\~nellas, Pablo'
'S\'anchez, Kika'
'Orvay, Francisca'
'Garc\'ia-Raso, Angel'
'Fiol, Juan J.'
'Terr\'on, Angel'
'Barcel\'o-Oliver, Miquel'
'Ballester, Pablo'
'Mata, Ignasi'
'Molins, Elies'
'Hussain, Firasat'
'Frontera, Antonio'

_publ_section_title
;
 Crystal structures and DFT calculations of new
 chlorido-dimethylsulfoxide-M(III) (M = Ir, Ru, Rh) complexes with the
 N-pyrazolyl pyrimidine donor ligand: kinetic vs. thermodynamic isomers.
;
_journal_issue 17
_journal_name_full 'Dalton transactions (Cambridge, England : 2003)'
_journal_page_first 6353
_journal_page_last 6364
_journal_paper_doi 10.1039/c3dt52700j
_journal_volume 43
_journal_year 2014
_chemical_formula_sum 'C20 H30 Cl6 Ir2 N8 O3 S2'
_chemical_formula_weight 1091.74
_chemical_name_systematic
; 
 ? 
;
_space_group_IT_number 14
_symmetry_cell_setting monoclinic
_symmetry_space_group_name_Hall '-P 2ybc'
_symmetry_space_group_name_H-M 'P 1 21/c 1'
_atom_sites_solution_hydrogens geom
_atom_sites_solution_primary direct
_atom_sites_solution_secondary difmap
_audit_creation_method SHELXL-97
_cell_angle_alpha 90.00
_cell_angle_beta 91.687(6)
_cell_angle_gamma 90.00
_cell_formula_units_Z 4
_cell_length_a 11.9417(19)
_cell_length_b 8.8004(13)
_cell_length_c 31.028(5)
_cell_measurement_reflns_used 7396
_cell_measurement_temperature 100(2)
_cell_measurement_theta_max 27.40
_cell_measurement_theta_min 2.18
_cell_volume 3259.4(9)
_computing_cell_refinement 'Bruker APEX2 v2011.4-0'
_computing_data_collection 'Bruker APEX2 v2011.4-0'
_computing_data_reduction 'Bruker SAINT V7.60A'
_computing_molecular_graphics 'Bruker SHELXTL'
_computing_publication_material 'Bruker SHELXTL'
_computing_structure_refinement 'SHELXS-97 (Sheldrick, 2008)'
_computing_structure_solution Sir2011
_diffrn_ambient_temperature 100(2)
_diffrn_detector_area_resol_mean 512
_diffrn_detector_type '4K CCD area detector APEX II'
_diffrn_measured_fraction_theta_full 0.998
_diffrn_measured_fraction_theta_max 0.894
_diffrn_measurement_device_type 'APEX DUO Kappa 4-axis goniometer'
_diffrn_measurement_method
;
 Fullsphere data collection, phi and omega scans
;
_diffrn_measurement_specimen_support 'magnetic support whith MicroMount'
_diffrn_radiation_monochromator 'Quazar MX Multilayer Optics'
_diffrn_radiation_type MoK\a
_diffrn_radiation_wavelength 0.71073
_diffrn_reflns_av_R_equivalents 0.0883
_diffrn_reflns_av_sigmaI/netI 0.0865
_diffrn_reflns_limit_h_max 16
_diffrn_reflns_limit_h_min -16
_diffrn_reflns_limit_k_max 11
_diffrn_reflns_limit_k_min -11
_diffrn_reflns_limit_l_max 43
_diffrn_reflns_limit_l_min -43
_diffrn_reflns_number 37339
_diffrn_reflns_theta_full 27.50
_diffrn_reflns_theta_max 29.95
_diffrn_reflns_theta_min 1.31
_diffrn_source 'Micorfocus source E025 IuS'
_diffrn_source_current 0.6
_diffrn_source_power 50
_diffrn_source_size '0.2 mm x 0.2 mm fine focus'
_diffrn_source_type 'Bruker APEX DUO'
_exptl_absorpt_coefficient_mu 8.816
_exptl_absorpt_correction_T_max 0.5390
_exptl_absorpt_correction_T_min 0.2716
_exptl_absorpt_correction_type empirical
_exptl_absorpt_process_details
; 
 SADABS Version 2008/1 Bruker-Nonius
 Blessing, Acta Cryst. (1995) A51 33-38
;
_exptl_crystal_colour yellow
_exptl_crystal_density_diffrn 2.225
_exptl_crystal_density_method 'not measured'
_exptl_crystal_description plates
_exptl_crystal_F_000 2072
_exptl_crystal_size_max 0.20
_exptl_crystal_size_mid 0.20
_exptl_crystal_size_min 0.08
_refine_diff_density_max 1.969
_refine_diff_density_min -3.167
_refine_diff_density_rms 0.282
_refine_ls_extinction_method none
_refine_ls_goodness_of_fit_ref 1.036
_refine_ls_hydrogen_treatment noref
_refine_ls_matrix_type full
_refine_ls_number_parameters 379
_refine_ls_number_reflns 8465
_refine_ls_number_restraints 75
_refine_ls_restrained_S_all 1.032
_refine_ls_R_factor_all 0.0773
_refine_ls_R_factor_gt 0.0527
_refine_ls_shift/su_max 0.001
_refine_ls_shift/su_mean 0.000
_refine_ls_structure_factor_coef Fsqd
_refine_ls_weighting_details 'calc w=1/[\s^2^(Fo^2^)+(0.0235P)^2^+31.9634P] where P=(Fo^2^+2Fc^2^)/3'
_refine_ls_weighting_scheme calc
_refine_ls_wR_factor_gt 0.0971
_refine_ls_wR_factor_ref 0.1091
_reflns_number_gt 6571
_reflns_number_total 8465
_reflns_threshold_expression >2sigma(I)
_cod_data_source_file c3dt52700j2.cif
_cod_data_source_block nC12_0m
_cod_depositor_comments
;
The following automatic conversions were performed:
'_diffrn_measurement_specimen_suppport' tag replaced with
'_diffrn_measurement_specimen_support'.

Automatic conversion script
Id: cif_correct_tags 1440 2010-10-19 06:21:57Z saulius 

The following automatic conversions were performed:

'_symmetry_cell_setting' value 'Monoclinic' changed to 'monoclinic'
according to
/usr/data/users/saulius/crontab/automatic-downloads/current/RSC/lib/dictionaries/cif_core.dic
dictionary named 'cif_core.dic' version 2.4.2 from 2011-04-26.

Automatic conversion script
Id: cif_fix_values 2281 2013-09-26 08:29:07Z andrius 
;
_cod_original_sg_symbol_H-M P2(1)/c
_cod_database_code 7030044

loop_
_symmetry_equiv_pos_as_xyz
'x, y, z'
'-x, y+1/2, -z+1/2'
'-x, -y, -z'
'x, -y-1/2, z-1/2'

loop_
_atom_site_label
_atom_site_type_symbol
_atom_site_fract_x
_atom_site_fract_y
_atom_site_fract_z
_atom_site_U_iso_or_equiv
_atom_site_adp_type
_atom_site_occupancy
_atom_site_symmetry_multiplicity
_atom_site_calc_flag
_atom_site_refinement_flags
_atom_site_disorder_assembly
_atom_site_disorder_group
Ir1A Ir 0.22880(3) 0.67997(4) 0.172129(9) 0.01537(9) Uani 1 1 d . . .
Ir1B Ir 0.75030(3) 0.22351(4) 0.051211(9) 0.01564(9) Uani 1 1 d . . .
Cl1A Cl 0.38159(18) 0.5296(2) 0.15314(6) 0.0227(4) Uani 1 1 d . . .
Cl2A Cl 0.13024(17) 0.6091(2) 0.10898(6) 0.0212(4) Uani 1 1 d . . .
Cl3A Cl 0.08555(18) 0.8486(2) 0.19225(6) 0.0240(5) Uani 1 1 d . . .
S1A S 0.15131(19) 0.4846(3) 0.20706(6) 0.0216(5) Uani 1 1 d . . .
O1SA O 0.1820(6) 0.4729(8) 0.25330(18) 0.0344(16) Uani 1 1 d . . .
N8A N 0.3041(6) 0.8645(7) 0.1443(2) 0.0190(15) Uani 1 1 d . . .
N6A N 0.4222(7) 1.0751(9) 0.1627(3) 0.0325(19) Uani 1 1 d . . .
N1A N 0.3720(7) 0.8988(9) 0.2137(2) 0.0305(18) Uani 1 1 d . . .
N2A N 0.3217(6) 0.7661(8) 0.2230(2) 0.0199(15) Uani 1 1 d . . .
C9A C 0.2943(7) 0.9123(10) 0.1030(3) 0.0240(19) Uani 1 1 d . . .
H9A H 0.2514 0.8556 0.0823 0.029 Uiso 1 1 calc R . .
C10A C 0.3473(7) 1.0438(10) 0.0912(3) 0.0241(19) Uani 1 1 d . . .
H10A H 0.3412 1.0821 0.0626 0.029 Uiso 1 1 calc R . .
C11A C 0.4093(9) 1.1170(12) 0.1227(3) 0.035(2) Uani 1 1 d . . .
H11A H 0.4465 1.2074 0.1145 0.041 Uiso 1 1 calc R . .
C7A C 0.3664(7) 0.9509(10) 0.1714(3) 0.0243(19) Uani 1 1 d . . .
C3A C 0.4281(8) 0.9541(12) 0.2506(3) 0.033(2) Uani 1 1 d . . .
H3A H 0.4702 1.0455 0.2529 0.039 Uiso 1 1 calc R . .
C4A C 0.4112(7) 0.8534(10) 0.2820(3) 0.025(2) Uani 1 1 d . . .
H4A H 0.4385 0.8592 0.3110 0.030 Uiso 1 1 calc R . .
C5A C 0.3458(7) 0.7387(11) 0.2637(3) 0.027(2) Uani 1 1 d . . .
H5A H 0.3215 0.6513 0.2788 0.033 Uiso 1 1 calc R . .
C1SA C 0.0041(7) 0.4866(11) 0.2020(3) 0.028(2) Uani 1 1 d . . .
H1S1 H -0.0267 0.4041 0.2193 0.042 Uiso 1 1 calc R . .
H1S2 H -0.0188 0.4728 0.1717 0.042 Uiso 1 1 calc R . .
H1S3 H -0.0242 0.5842 0.2124 0.042 Uiso 1 1 calc R . .
C2SA C 0.1812(8) 0.3074(10) 0.1833(3) 0.029(2) Uani 1 1 d . . .
H2S1 H 0.2616 0.2862 0.1866 0.044 Uiso 1 1 calc R . .
H2S2 H 0.1599 0.3104 0.1525 0.044 Uiso 1 1 calc R . .
H2S3 H 0.1388 0.2273 0.1974 0.044 Uiso 1 1 calc R . .
Cl1B Cl 0.65028(19) 0.3587(3) 0.10289(7) 0.0271(5) Uani 1 1 d . . .
Cl3B Cl 0.84699(18) 0.1034(2) -0.00431(6) 0.0211(4) Uani 1 1 d . . .
Cl2B Cl 0.65519(18) -0.0024(2) 0.06654(6) 0.0245(5) Uani 1 1 d . . .
S1B S 0.88613(18) 0.1563(2) 0.09972(6) 0.0191(4) Uani 1 1 d . . .
O1SB O 0.9831(5) 0.2589(7) 0.10407(19) 0.0281(14) Uani 1 1 d . . .
N8B N 0.8116(6) 0.4297(8) 0.0305(2) 0.0190(15) Uani 1 1 d . . .
N6B N 0.7653(7) 0.6256(8) -0.0210(2) 0.0305(18) Uani 1 1 d . . .
N1B N 0.6540(6) 0.4152(8) -0.0155(2) 0.0221(16) Uani 1 1 d . . .
N2B N 0.6300(6) 0.2858(8) 0.0056(2) 0.0209(15) Uani 1 1 d . . .
C9B C 0.9014(8) 0.5089(9) 0.0452(3) 0.0231(19) Uani 1 1 d . . .
H9B H 0.9471 0.4705 0.0683 0.028 Uiso 1 1 calc R . .
C10B C 0.9265(7) 0.6462(9) 0.0263(3) 0.0231(19) Uani 1 1 d U . .
H10B H 0.9906 0.7027 0.0355 0.028 Uiso 1 1 calc R . .
C11B C 0.8558(8) 0.6990(11) -0.0064(3) 0.031(2) Uani 1 1 d . . .
11B H 0.8731 0.7938 -0.0192 0.038 Uiso 1 1 calc R . .
C7B C 0.7483(8) 0.4967(10) -0.0019(3) 0.0224(19) Uani 1 1 d . . .
C3B C 0.5344(7) 0.2336(10) -0.0113(3) 0.0252(19) Uani 1 1 d . . .
H3B H 0.4972 0.1441 -0.0023 0.030 Uiso 1 1 calc R . .
C4B C 0.4964(7) 0.3305(10) -0.0444(3) 0.0241(19) Uani 1 1 d . . .
H4B H 0.4305 0.3171 -0.0619 0.029 Uiso 1 1 calc R . .
C5B C 0.5710(8) 0.4477(10) -0.0472(3) 0.029(2) Uani 1 1 d . . .
H5B H 0.5675 0.5321 -0.0663 0.034 Uiso 1 1 calc R . .
C1SB C 0.9380(8) -0.0290(10) 0.0897(3) 0.027(2) Uani 1 1 d . . .
H1S4 H 0.9850 -0.0267 0.0644 0.041 Uiso 1 1 calc R . .
H1S5 H 0.8750 -0.0985 0.0844 0.041 Uiso 1 1 calc R . .
H1S6 H 0.9825 -0.0639 0.1148 0.041 Uiso 1 1 calc R . .
C2SB C 0.8304(8) 0.1295(11) 0.1518(3) 0.029(2) Uani 1 1 d . . .
H2S4 H 0.8860 0.0779 0.1705 0.043 Uiso 1 1 calc R . .
H2S5 H 0.7624 0.0675 0.1494 0.043 Uiso 1 1 calc R . .
H2S6 H 0.8123 0.2285 0.1643 0.043 Uiso 1 1 calc R . .
O1' O 0.3710(9) 0.2892(13) 0.2873(3) 0.047(2) Uani 0.75 1 d PDU A 1
H1' H 0.3250 0.3543 0.2778 0.071 Uiso 0.75 1 calc PR A 1
C1' C 0.3494(19) 0.257(3) 0.3302(6) 0.0452(14) Uani 0.75 1 d PDU A 1
H2' H 0.3592 0.3516 0.3474 0.054 Uiso 0.75 1 calc PR A 1
H3' H 0.4048 0.1823 0.3413 0.054 Uiso 0.75 1 calc PR A 1
C2' C 0.2368(15) 0.198(2) 0.3363(5) 0.0452(14) Uani 0.75 1 d PDU A 1
H4' H 0.2170 0.2103 0.3665 0.068 Uiso 0.75 1 calc PR A 1
H5' H 0.2346 0.0901 0.3286 0.068 Uiso 0.75 1 calc PR A 1
H6' H 0.1831 0.2540 0.3178 0.068 Uiso 0.75 1 calc PR A 1
O1" O 0.222(2) 0.149(3) 0.3686(9) 0.0452(14) Uani 0.25 1 d PDU B 2
H1" H 0.2779 0.1160 0.3825 0.068 Uiso 0.25 1 calc PR B 2
C1" C 0.250(4) 0.180(6) 0.3263(11) 0.0452(14) Uani 0.25 1 d PDU B 2
H2" H 0.1882 0.2358 0.3117 0.054 Uiso 0.25 1 calc PR B 2
H3" H 0.2606 0.0831 0.3108 0.054 Uiso 0.25 1 calc PR B 2
C2" C 0.353(5) 0.270(10) 0.3237(18) 0.0452(14) Uani 0.25 1 d PDU B 2
H4" H 0.3478 0.3593 0.3424 0.068 Uiso 0.25 1 calc PR B 2
H5" H 0.3622 0.3032 0.2938 0.068 Uiso 0.25 1 calc PR B 2
H6" H 0.4174 0.2081 0.3330 0.068 Uiso 0.25 1 calc PR B 2

loop_
_atom_site_aniso_label
_atom_site_aniso_U_11
_atom_site_aniso_U_22
_atom_site_aniso_U_33
_atom_site_aniso_U_23
_atom_site_aniso_U_13
_atom_site_aniso_U_12
Ir1A 0.01777(16) 0.01573(17) 0.01255(14) -0.00154(12) -0.00082(11) -0.00256(13)
Ir1B 0.02248(17) 0.01122(16) 0.01321(14) -0.00105(12) 0.00035(12) -0.00332(13)
Cl1A 0.0221(11) 0.0213(11) 0.0247(10) -0.0033(8) 0.0024(8) 0.0023(9)
Cl2A 0.0254(11) 0.0237(11) 0.0142(8) -0.0001(8) -0.0037(8) -0.0080(9)
Cl3A 0.0231(11) 0.0258(12) 0.0232(10) -0.0023(8) 0.0003(8) 0.0035(9)
S1A 0.0253(12) 0.0254(12) 0.0141(9) 0.0052(8) 0.0000(8) -0.0048(9)
O1SA 0.048(4) 0.039(4) 0.016(3) 0.005(3) -0.004(3) -0.012(3)
N8A 0.023(4) 0.009(3) 0.026(4) 0.000(3) 0.002(3) -0.001(3)
N6A 0.032(5) 0.023(4) 0.042(5) 0.002(4) 0.002(4) -0.009(4)
N1A 0.035(5) 0.030(5) 0.026(4) -0.011(3) -0.001(3) -0.001(4)
N2A 0.016(4) 0.019(4) 0.024(3) -0.011(3) -0.006(3) 0.007(3)
C9A 0.027(5) 0.023(5) 0.023(4) -0.001(4) 0.008(4) 0.000(4)
C10A 0.025(5) 0.025(5) 0.022(4) 0.006(4) 0.002(4) -0.003(4)
C11A 0.044(6) 0.033(6) 0.028(5) -0.003(4) 0.004(4) -0.001(5)
C7A 0.016(4) 0.014(4) 0.043(5) -0.008(4) 0.007(4) -0.003(3)
C3A 0.040(6) 0.037(6) 0.021(4) -0.009(4) 0.005(4) -0.005(5)
C4A 0.026(5) 0.033(5) 0.017(4) -0.006(4) -0.002(3) -0.002(4)
C5A 0.026(5) 0.032(5) 0.024(4) -0.004(4) -0.001(4) -0.003(4)
C1SA 0.027(5) 0.037(6) 0.020(4) 0.006(4) 0.004(4) -0.009(4)
C2SA 0.037(5) 0.022(5) 0.029(5) 0.003(4) 0.001(4) -0.007(4)
Cl1B 0.0348(13) 0.0244(12) 0.0226(10) -0.0086(9) 0.0071(9) 0.0016(10)
Cl3B 0.0335(12) 0.0143(10) 0.0157(9) -0.0012(7) 0.0029(8) -0.0014(9)
Cl2B 0.0294(12) 0.0198(11) 0.0241(10) 0.0033(8) 0.0009(9) -0.0101(9)
S1B 0.0266(11) 0.0159(11) 0.0147(9) -0.0004(8) -0.0025(8) -0.0056(9)
O1SB 0.030(4) 0.023(3) 0.030(3) 0.005(3) -0.009(3) -0.013(3)
N8B 0.026(4) 0.013(4) 0.018(3) -0.003(3) 0.006(3) -0.006(3)
N6B 0.041(5) 0.015(4) 0.036(4) -0.001(3) 0.011(4) 0.002(4)
N1B 0.030(4) 0.018(4) 0.019(3) -0.002(3) 0.001(3) 0.004(3)
N2B 0.031(4) 0.015(4) 0.017(3) -0.005(3) -0.001(3) 0.000(3)
C9B 0.036(5) 0.012(4) 0.022(4) -0.009(3) 0.008(4) -0.003(4)
C10B 0.026(4) 0.012(4) 0.031(4) -0.005(3) 0.006(4) -0.010(3)
C11B 0.030(5) 0.025(5) 0.040(5) 0.000(4) 0.006(4) -0.005(4)
C7B 0.031(5) 0.016(4) 0.020(4) 0.003(3) 0.009(4) 0.009(4)
C3B 0.027(5) 0.024(5) 0.025(4) -0.006(4) -0.003(4) -0.005(4)
C4B 0.026(5) 0.029(5) 0.017(4) -0.007(4) -0.006(3) 0.005(4)
C5B 0.048(6) 0.021(5) 0.017(4) -0.006(4) 0.004(4) 0.001(4)
C1SB 0.039(6) 0.019(5) 0.024(4) 0.004(4) -0.003(4) 0.005(4)
C2SB 0.046(6) 0.025(5) 0.016(4) -0.002(4) 0.002(4) -0.006(4)
O1' 0.047(5) 0.045(5) 0.050(4) 0.013(4) 0.009(4) 0.008(4)
C1' 0.045(3) 0.044(3) 0.047(3) 0.004(3) 0.010(2) 0.013(2)
C2' 0.045(3) 0.044(3) 0.047(3) 0.004(3) 0.010(2) 0.013(2)
O1" 0.045(3) 0.044(3) 0.047(3) 0.004(3) 0.010(2) 0.013(2)
C1" 0.045(3) 0.044(3) 0.047(3) 0.004(3) 0.010(2) 0.013(2)
C2" 0.045(3) 0.044(3) 0.047(3) 0.004(3) 0.010(2) 0.013(2)

loop_
_atom_type_symbol
_atom_type_description
_atom_type_scat_dispersion_real
_atom_type_scat_dispersion_imag
_atom_type_scat_source
C C 0.0033 0.0016 'International Tables Vol C Tables 4.2.6.8 and 6.1.1.4'
H H 0.0000 0.0000 'International Tables Vol C Tables 4.2.6.8 and 6.1.1.4'
N N 0.0061 0.0033 'International Tables Vol C Tables 4.2.6.8 and 6.1.1.4'
O O 0.0106 0.0060 'International Tables Vol C Tables 4.2.6.8 and 6.1.1.4'
S S 0.1246 0.1234 'International Tables Vol C Tables 4.2.6.8 and 6.1.1.4'
Cl Cl 0.1484 0.1585 'International Tables Vol C Tables 4.2.6.8 and 6.1.1.4'
Ir Ir -1.4442 7.9887 'International Tables Vol C Tables 4.2.6.8 and 6.1.1.4'

loop_
_geom_angle_atom_site_label_1
_geom_angle_atom_site_label_2
_geom_angle_atom_site_label_3
_geom_angle
N2A Ir1A N8A 78.3(3)
N2A Ir1A S1A 97.7(2)
N8A Ir1A S1A 175.9(2)
N2A Ir1A Cl2A 172.5(2)
N8A Ir1A Cl2A 94.3(2)
S1A Ir1A Cl2A 89.75(7)
N2A Ir1A Cl1A 89.70(19)
N8A Ir1A Cl1A 89.3(2)
S1A Ir1A Cl1A 91.36(8)
Cl2A Ir1A Cl1A 90.86(7)
N2A Ir1A Cl3A 86.78(19)
N8A Ir1A Cl3A 86.8(2)
S1A Ir1A Cl3A 92.39(8)
Cl2A Ir1A Cl3A 92.21(7)
Cl1A Ir1A Cl3A 175.17(8)
N2B Ir1B N8B 78.4(3)
N2B Ir1B S1B 178.3(2)
N8B Ir1B S1B 100.6(2)
N2B Ir1B Cl2B 91.9(2)
N8B Ir1B Cl2B 170.3(2)
S1B Ir1B Cl2B 89.16(7)
N2B Ir1B Cl1B 88.59(19)
N8B Ir1B Cl1B 87.67(19)
S1B Ir1B Cl1B 92.72(8)
Cl2B Ir1B Cl1B 91.83(8)
N2B Ir1B Cl3B 87.95(19)
N8B Ir1B Cl3B 88.90(18)
S1B Ir1B Cl3B 90.68(7)
Cl2B Ir1B Cl3B 91.07(7)
Cl1B Ir1B Cl3B 175.56(7)
O1SA S1A C1SA 107.8(4)
O1SA S1A C2SA 107.3(4)
C1SA S1A C2SA 100.7(5)
O1SA S1A Ir1A 115.4(3)
C1SA S1A Ir1A 111.9(3)
C2SA S1A Ir1A 112.5(3)
C7A N8A C9A 116.6(7)
C7A N8A Ir1A 115.2(6)
C9A N8A Ir1A 128.0(6)
C11A N6A C7A 112.6(9)
N2A N1A C7A 118.5(7)
N2A N1A C3A 109.5(7)
C7A N1A C3A 131.9(8)
C5A N2A N1A 106.2(7)
C5A N2A Ir1A 140.7(7)
N1A N2A Ir1A 113.1(5)
N8A C9A C10A 119.1(8)
C11A C10A C9A 116.7(8)
N6A C11A C10A 126.5(10)
N6A C7A N8A 128.3(9)
N6A C7A N1A 117.2(8)
N8A C7A N1A 114.5(8)
C4A C3A N1A 106.7(9)
C3A C4A C5A 106.2(8)
N2A C5A C4A 111.4(8)
O1SB S1B C1SB 107.6(4)
O1SB S1B C2SB 108.1(4)
C1SB S1B C2SB 100.3(4)
O1SB S1B Ir1B 116.6(3)
C1SB S1B Ir1B 111.8(3)
C2SB S1B Ir1B 111.1(3)
C9B N8B C7B 116.2(7)
C9B N8B Ir1B 129.4(6)
C7B N8B Ir1B 114.4(6)
C7B N6B C11B 114.0(9)
N2B N1B C7B 118.1(7)
N2B N1B C5B 110.9(7)
C7B N1B C5B 131.0(7)
C3B N2B N1B 107.1(7)
C3B N2B Ir1B 139.0(6)
N1B N2B Ir1B 113.8(5)
N8B C9B C10B 119.3(8)
C9B C10B C11B 118.1(8)
N6B C11B C10B 124.1(9)
N6B C7B N8B 128.3(9)
N6B C7B N1B 116.7(8)
N8B C7B N1B 115.1(7)
N2B C3B C4B 109.6(8)
C5B C4B C3B 108.0(8)
C4B C5B N1B 104.4(8)
O1' C1' C2' 113.1(14)
O1" C1" C2" 113.0(16)

loop_
_geom_bond_atom_site_label_1
_geom_bond_atom_site_label_2
_geom_bond_distance
Ir1A N2A 2.047(6)
Ir1A N8A 2.058(7)
Ir1A S1A 2.247(2)
Ir1A Cl2A 2.3407(19)
Ir1A Cl1A 2.343(2)
Ir1A Cl3A 2.363(2)
Ir1B N2B 2.060(7)
Ir1B N8B 2.066(7)
Ir1B S1B 2.259(2)
Ir1B Cl2B 2.345(2)
Ir1B Cl1B 2.351(2)
Ir1B Cl3B 2.3527(19)
S1A O1SA 1.474(6)
S1A C1SA 1.760(9)
S1A C2SA 1.766(9)
N8A C7A 1.341(11)
N8A C9A 1.352(10)
N6A C11A 1.300(12)
N6A C7A 1.312(11)
N1A N2A 1.348(10)
N1A C7A 1.390(12)
N1A C3A 1.396(11)
N2A C5A 1.310(11)
C9A C10A 1.373(12)
C10A C11A 1.370(12)
C3A C4A 1.337(13)
C4A C5A 1.387(12)
S1B O1SB 1.472(6)
S1B C1SB 1.774(9)
S1B C2SB 1.782(8)
N8B C9B 1.347(10)
N8B C7B 1.373(10)
N6B C7B 1.298(11)
N6B C11B 1.327(12)
N1B N2B 1.349(9)
N1B C7B 1.390(11)
N1B C5B 1.405(11)
N2B C3B 1.325(11)
C9B C10B 1.380(11)
C10B C11B 1.380(13)
C3B C4B 1.401(12)
C4B C5B 1.367(12)
O1' C1' 1.393(19)
C1' C2' 1.461(16)
O1" C1" 1.393(19)
C1" C2" 1.461(17)

loop_
_geom_torsion_atom_site_label_1
_geom_torsion_atom_site_label_2
_geom_torsion_atom_site_label_3
_geom_torsion_atom_site_label_4
_geom_torsion
N2A Ir1A S1A O1SA 1.5(4)
Cl2A Ir1A S1A O1SA -177.7(3)
Cl1A Ir1A S1A O1SA 91.4(3)
Cl3A Ir1A S1A O1SA -85.5(3)
N2A Ir1A S1A C1SA 125.3(4)
Cl2A Ir1A S1A C1SA -53.9(3)
Cl1A Ir1A S1A C1SA -144.8(3)
Cl3A Ir1A S1A C1SA 38.3(3)
N2A Ir1A S1A C2SA -122.1(4)
N8A Ir1A S1A C2SA -131(3)
Cl2A Ir1A S1A C2SA 58.6(4)
Cl1A Ir1A S1A C2SA -32.2(4)
Cl3A Ir1A S1A C2SA 150.8(4)
N2A Ir1A N8A C7A -4.1(6)
Cl2A Ir1A N8A C7A 175.3(6)
Cl1A Ir1A N8A C7A -93.9(6)
Cl3A Ir1A N8A C7A 83.3(6)
N2A Ir1A N8A C9A 179.2(8)
Cl2A Ir1A N8A C9A -1.4(7)
Cl1A Ir1A N8A C9A 89.4(7)
Cl3A Ir1A N8A C9A -93.4(7)
C7A N1A N2A C5A 175.8(8)
C3A N1A N2A C5A -0.4(10)
C7A N1A N2A Ir1A -7.1(9)
C3A N1A N2A Ir1A 176.7(6)
N8A Ir1A N2A C5A -178.6(10)
S1A Ir1A N2A C5A 2.1(10)
Cl1A Ir1A N2A C5A -89.3(9)
Cl3A Ir1A N2A C5A 94.1(9)
N8A Ir1A N2A N1A 5.8(5)
S1A Ir1A N2A N1A -173.5(5)
Cl1A Ir1A N2A N1A 95.1(5)
Cl3A Ir1A N2A N1A -81.5(5)
C7A N8A C9A C10A -0.1(12)
Ir1A N8A C9A C10A 176.6(6)
N8A C9A C10A C11A 1.2(13)
C7A N6A C11A C10A -1.1(15)
C9A C10A C11A N6A -0.6(15)
C11A N6A C7A N8A 2.6(14)
C11A N6A C7A N1A -178.2(8)
C9A N8A C7A N6A -2.0(13)
Ir1A N8A C7A N6A -179.1(8)
C9A N8A C7A N1A 178.7(7)
Ir1A N8A C7A N1A 1.6(9)
N2A N1A C7A N6A -175.6(8)
C3A N1A C7A N6A -0.4(15)
N2A N1A C7A N8A 3.7(11)
C3A N1A C7A N8A 178.9(9)
N2A N1A C3A C4A 0.1(10)
C7A N1A C3A C4A -175.5(9)
N1A C3A C4A C5A 0.3(11)
N1A N2A C5A C4A 0.6(10)
Ir1A N2A C5A C4A -175.2(7)
C3A C4A C5A N2A -0.6(11)
N8B Ir1B S1B O1SB -3.1(4)
Cl2B Ir1B S1B O1SB 176.9(3)
Cl1B Ir1B S1B O1SB -91.3(3)
Cl3B Ir1B S1B O1SB 85.9(3)
N8B Ir1B S1B C1SB -127.5(4)
Cl2B Ir1B S1B C1SB 52.6(3)
Cl1B Ir1B S1B C1SB 144.4(3)
Cl3B Ir1B S1B C1SB -38.5(3)
N8B Ir1B S1B C2SB 121.4(4)
Cl2B Ir1B S1B C2SB -58.6(3)
Cl1B Ir1B S1B C2SB 33.2(3)
Cl3B Ir1B S1B C2SB -149.6(3)
N2B Ir1B N8B C9B 175.3(7)
S1B Ir1B N8B C9B -6.1(7)
Cl1B Ir1B N8B C9B 86.2(7)
Cl3B Ir1B N8B C9B -96.6(7)
N2B Ir1B N8B C7B -2.2(5)
S1B Ir1B N8B C7B 176.5(5)
Cl1B Ir1B N8B C7B -91.2(5)
Cl3B Ir1B N8B C7B 86.0(5)
C7B N1B N2B C3B 176.6(7)
C5B N1B N2B C3B -0.1(9)
C7B N1B N2B Ir1B -5.7(9)
C5B N1B N2B Ir1B 177.6(5)
N8B Ir1B N2B C3B -179.2(9)
Cl2B Ir1B N2B C3B 0.5(9)
Cl1B Ir1B N2B C3B -91.3(9)
Cl3B Ir1B N2B C3B 91.5(9)
N8B Ir1B N2B N1B 4.1(5)
Cl2B Ir1B N2B N1B -176.2(5)
Cl1B Ir1B N2B N1B 92.0(5)
Cl3B Ir1B N2B N1B -85.2(5)
C7B N8B C9B C10B -2.4(11)
Ir1B N8B C9B C10B -179.7(6)
N8B C9B C10B C11B 1.8(12)
C7B N6B C11B C10B -0.4(13)
C9B C10B C11B N6B -0.3(14)
C11B N6B C7B N8B -0.2(13)
C11B N6B C7B N1B 179.3(7)
C9B N8B C7B N6B 1.7(12)
Ir1B N8B C7B N6B 179.4(7)
C9B N8B C7B N1B -177.9(7)
Ir1B N8B C7B N1B -0.1(9)
N2B N1B C7B N6B -175.7(7)
C5B N1B C7B N6B 0.2(13)
N2B N1B C7B N8B 3.9(10)
C5B N1B C7B N8B 179.8(8)
N1B N2B C3B C4B 0.8(9)
Ir1B N2B C3B C4B -176.0(6)
N2B C3B C4B C5B -1.2(10)
C3B C4B C5B N1B 1.0(9)
N2B N1B C5B C4B -0.6(9)
C7B N1B C5B C4B -176.8(8)
